data_7156567
loop_
_publ_author_name
'Mistry, Anish'
'Knighton, Richard C.'
'Forshaw, Sam'
'Dualeh, Zakaria'
'Parker, Jeremy S.'
'Wills, Martin'

_publ_section_title
;
 Synthesis and cycloaddition reactions of strained alkynes derived from
 2,2'-dihydroxy-1,1'-biaryls.
;
_journal_issue 46
_journal_name_full 'Organic &amp; biomolecular chemistry'
_journal_page_first 8965
_journal_page_last 8975
_journal_paper_doi 10.1039/c8ob01768a
_journal_volume 16
_journal_year 2018
_chemical_formula_moiety 'C18 H14 O3'
_chemical_formula_sum 'C18 H14 O3'
_chemical_formula_weight 278.31
_space_group_crystal_system monoclinic
_space_group_IT_number 15
_space_group_name_Hall '-I 2ya'
_space_group_name_H-M_alt 'I 1 2/a 1'
_symmetry_Int_Tables_number 15
_symmetry_space_group_name_Hall '-I 2ya'
_symmetry_space_group_name_H-M 'I 1 2/a 1'
_atom_sites_solution_primary dual
_audit_creation_date 2018-01-16
_audit_creation_method
;
Olex2 1.2
(compiled 2017.08.10 svn.r3458 for OlexSys, GUI svn.r5381)
;
_audit_update_record
;
2018-06-28 deposited with the CCDC.
2018-10-05 downloaded from the CCDC.
;
_cell_angle_alpha 90
_cell_angle_beta 105.284(4)
_cell_angle_gamma 90
_cell_formula_units_Z 8
_cell_length_a 18.8350(8)
_cell_length_b 7.1072(3)
_cell_length_c 21.7952(9)
_cell_measurement_reflns_used 6733
_cell_measurement_temperature 150.03(10)
_cell_measurement_theta_max 73.1460
_cell_measurement_theta_min 4.1240
_cell_volume 2814.4(2)
_computing_cell_refinement 'CrysAlisPro 1.171.38.46 (Rigaku OD, 2015)'
_computing_data_collection 'CrysAlisPro 1.171.38.46 (Rigaku OD, 2015)'
_computing_data_reduction 'CrysAlisPro 1.171.38.46 (Rigaku OD, 2015)'
_computing_molecular_graphics 'Olex2 (Dolomanov et al., 2009)'
_computing_publication_material 'Olex2 (Dolomanov et al., 2009)'
_computing_structure_refinement 'olex2.refine (Bourhis et al., 2015)'
_computing_structure_solution 'ShelXT (Sheldrick, 2015)'
_diffrn_ambient_environment N~2~
_diffrn_ambient_temperature 150.03(10)
_diffrn_detector 'CCD plate'
_diffrn_detector_area_resol_mean 5.3046
_diffrn_detector_type AtlasS2
_diffrn_measured_fraction_theta_full 0.9947
_diffrn_measured_fraction_theta_max 0.9947
_diffrn_measurement_details
;
List of Runs (angles in degrees, time in seconds):

  # Type    Start    End  Width  t~exp~   \w     \q     \k     \f   Frames
#--------------------------------------------------------------------------
  1  \w   -115.00 -20.00   1.00    2.79    --  -42.36 -37.00  30.00   95
  2  \w     23.00  97.00   1.00    2.79    --   42.36-125.00-120.00   74
  3  \w     23.00  97.00   1.00    2.79    --   42.36-125.00-180.00   74
  4  \w      1.00  82.00   1.00    2.79    --   42.36 -99.00   0.00   81
  5  \w     31.00 130.00   1.00   11.16    --  106.00 -30.00-120.00   99
  6  \w     31.00 130.00   1.00   11.16    --  106.00 -30.00  60.00   99
  7  \w     35.00 130.00   1.00   11.16    --  106.00 -45.00-120.00   95
  8  \w     94.00 178.00   1.00   11.16    --  106.00 125.00 -30.00   84
  9  \w     35.00 130.00   1.00   11.16    --  106.00 -45.00  90.00   95
 10  \w     36.00 134.00   1.00   11.16    --  106.00 -61.00-150.00   98
 11  \w     25.00 109.00   1.00   11.16    --  106.00 -94.00-120.00   84
 12  \w     94.00 178.00   1.00   11.16    --  106.00 125.00-180.00   84
 13  \w     19.00 178.00   1.00   11.16    --  106.00   0.00   0.00  159
 14  \w   -113.00 -16.00   1.00    2.79    --  -42.36 -57.00 150.00   97
 15  \w   -113.00 -16.00   1.00    2.79    --  -42.36 -57.00 -30.00   97
 16  \w   -116.00 -11.00   1.00    2.79    --  -42.36 -77.00  90.00  105
 17  \w   -116.00 -11.00   1.00    2.79    --  -42.36 -77.00 -90.00  105
 18  \w     61.00 178.00   1.00   11.16    --  106.00  15.00 120.00  117
;
_diffrn_measurement_device 'four-circle diffractometer'
_diffrn_measurement_device_type 'SuperNova, Dual, Cu at zero, AtlasS2'
_diffrn_measurement_method '\w scans'
_diffrn_orient_matrix_type 'CrysAlisPro convention (1999,Acta A55,543-557)'
_diffrn_orient_matrix_UB_11 -0.0681883000
_diffrn_orient_matrix_UB_12 -0.0626289000
_diffrn_orient_matrix_UB_13 -0.0522253000
_diffrn_orient_matrix_UB_21 -0.0450658000
_diffrn_orient_matrix_UB_22 0.1611378000
_diffrn_orient_matrix_UB_23 0.0186946000
_diffrn_orient_matrix_UB_31 0.0226424000
_diffrn_orient_matrix_UB_32 0.1308167000
_diffrn_orient_matrix_UB_33 -0.0478289000
_diffrn_radiation_monochromator mirror
_diffrn_radiation_probe x-ray
_diffrn_radiation_type 'Cu K\a'
_diffrn_radiation_wavelength 1.54184
_diffrn_reflns_av_R_equivalents 0.0633
_diffrn_reflns_av_unetI/netI 0.0330
_diffrn_reflns_limit_h_max 23
_diffrn_reflns_limit_h_min -22
_diffrn_reflns_limit_k_max 8
_diffrn_reflns_limit_k_min -8
_diffrn_reflns_limit_l_max 22
_diffrn_reflns_limit_l_min -26
_diffrn_reflns_number 14083
_diffrn_reflns_theta_full 73.3840
_diffrn_reflns_theta_max 73.38
_diffrn_reflns_theta_min 4.21
_diffrn_source 'micro-focus sealed X-ray tube'
_diffrn_source_type 'SuperNova (Cu) X-ray Source'
_exptl_absorpt_coefficient_mu 0.722
_exptl_absorpt_correction_T_max 1.00000
_exptl_absorpt_correction_T_min 0.24910
_exptl_absorpt_correction_type multi-scan
_exptl_absorpt_process_details
;
CrysAlisPro 1.171.38.46 (Rigaku Oxford Diffraction, 2015)
Empirical absorption correction using spherical harmonics,
 implemented in SCALE3 ABSPACK scaling algorithm.
;
_exptl_crystal_colour colourless
_exptl_crystal_colour_primary colourless
_exptl_crystal_density_diffrn 1.3135
_exptl_crystal_description block
_exptl_crystal_F_000 1171.8899
_exptl_crystal_size_max 0.200
_exptl_crystal_size_mid 0.15
_exptl_crystal_size_min 0.12
_refine_diff_density_max 0.3559
_refine_diff_density_min -0.2452
_refine_diff_density_rms 0.0649
_refine_ls_d_res_high 0.8045
_refine_ls_d_res_low 10.5094
_refine_ls_goodness_of_fit_ref 1.0443
_refine_ls_hydrogen_treatment constr
_refine_ls_matrix_type full
_refine_ls_number_constraints 24
_refine_ls_number_parameters 191
_refine_ls_number_reflns 2812
_refine_ls_number_restraints 0
_refine_ls_restrained_S_all 1.0443
_refine_ls_R_factor_all 0.0559
_refine_ls_R_factor_gt 0.0508
_refine_ls_shift/su_max 0.0000
_refine_ls_shift/su_mean 0.0000
_refine_ls_structure_factor_coef Fsqd
_refine_ls_weighting_details 'w=1/[\s^2^(Fo^2^)+(0.0900P)^2^+1.1282P] where P=(Fo^2^+2Fc^2^)/3'
_refine_ls_weighting_scheme calc
_refine_ls_wR_factor_gt 0.1342
_refine_ls_wR_factor_ref 0.1432
_reflns_Friedel_coverage 0.0
_reflns_limit_h_max 23
_reflns_limit_h_min 0
_reflns_limit_k_max 8
_reflns_limit_k_min 0
_reflns_limit_l_max 25
_reflns_limit_l_min -26
_reflns_number_gt 2478
_reflns_number_total 2812
_reflns_threshold_expression I>=2u(I)
_cod_data_source_file c8ob01768a2.cif
_cod_data_source_block 021RCK17
_cod_depositor_comments 'Adding full bibliography for 7156565--7156567.cif.'
_cod_database_code 7156567
_chemical_oxdiff_usercomment '021RCK17 coliurless block 0.2 0.15 0.12 chcl3/hex Cu150K 4x4'
_reflns_odcompleteness_completeness 99.93
_reflns_odcompleteness_iscentric 1
_reflns_odcompleteness_theta 71.98
_olex2_refinement_description
;
1. Fixed Uiso
 At 1.2 times of:
  All C(H) groups, All C(H,H) groups
 At 1.5 times of:
  All C(H,H,H) groups
2.a Secondary CH2 refined with riding coordinates:
 C14(H14a,H14b), C17(H17a,H17b)
2.b Aromatic/amide H refined with riding coordinates:
 C9(H9), C10(H10), C12(H12), C5(H5), C4(H4), C3(H3), C2(H2)
2.c Idealised Me refined as rotating group:
 C21(H21a,H21b,H21c)
;
_olex2_submission_special_instructions 'No special instructions were received'
_oxdiff_exptl_absorpt_empirical_details
;
Empirical correction (ABSPACK) includes:
- Absorption correction using spherical harmonics
- Frame scaling
;
_oxdiff_exptl_absorpt_empirical_full_max 4.837
_oxdiff_exptl_absorpt_empirical_full_min 0.423

loop_
_space_group_symop_id
_space_group_symop_operation_xyz
1 x,y,z
2 -x+1/2,y,-z
3 -x,-y,-z
4 x-1/2,-y,z
5 x+1/2,y+1/2,z+1/2
6 -x+1,y+1/2,-z+1/2
7 -x+1/2,-y+1/2,-z+1/2
8 x,-y+1/2,z+1/2

loop_
_atom_site_label
_atom_site_type_symbol
_atom_site_fract_x
_atom_site_fract_y
_atom_site_fract_z
_atom_site_U_iso_or_equiv
_atom_site_adp_type
_atom_site_occupancy
_atom_site_refinement_flags_posn
O13 O 0.67936(6) 0.63039(14) 0.28264(4) 0.0287(3) Uani 1.000000 .
O18 O 0.64318(6) 0.34889(15) 0.44986(5) 0.0313(3) Uani 1.000000 .
O20 O 0.96412(6) 0.22682(19) 0.45048(6) 0.0457(3) Uani 1.000000 .
C6 C 0.63309(8) 0.30022(18) 0.33856(7) 0.0258(3) Uani 1.000000 .
C1 C 0.60184(8) 0.2938(2) 0.38997(7) 0.0286(3) Uani 1.000000 .
C7 C 0.71168(8) 0.35451(19) 0.34755(6) 0.0239(3) Uani 1.000000 .
C12 C 0.76744(8) 0.24263(18) 0.38530(6) 0.0249(3) Uani 1.000000 .
C5 C 0.59006(8) 0.2454(2) 0.27878(7) 0.0296(3) Uani 1.000000 .
C8 C 0.73291(8) 0.51453(19) 0.31968(6) 0.0255(3) Uani 1.000000 .
C11 C 0.84131(8) 0.2862(2) 0.39472(6) 0.0259(3) Uani 1.000000 .
C15 C 0.65128(9) 0.7518(2) 0.37481(7) 0.0345(4) Uani 1.000000 .
C19 C 0.90110(8) 0.1700(2) 0.43659(7) 0.0306(3) Uani 1.000000 .
C3 C 0.48951(9) 0.1694(2) 0.32294(9) 0.0400(4) Uani 1.000000 .
C9 C 0.80678(8) 0.5607(2) 0.32900(6) 0.0294(3) Uani 1.000000 .
C4 C 0.51872(9) 0.1795(2) 0.27109(8) 0.0364(4) Uani 1.000000 .
C10 C 0.86084(8) 0.4475(2) 0.36606(7) 0.0292(3) Uani 1.000000 .
C14 C 0.66849(9) 0.8019(2) 0.31526(7) 0.0327(4) Uani 1.000000 .
C2 C 0.53055(9) 0.2280(2) 0.38227(8) 0.0369(4) Uani 1.000000 .
C16 C 0.64113(10) 0.6712(2) 0.41963(8) 0.0356(4) Uani 1.000000 .
C21 C 0.88109(9) -0.0145(2) 0.46091(8) 0.0361(4) Uani 1.000000 .
C17 C 0.62760(10) 0.5386(2) 0.46672(8) 0.0388(4) Uani 1.000000 .
H9 H 0.81975(8) 0.6682(2) 0.31018(6) 0.0352(4) Uiso 1.000000 R
H10 H 0.91018(8) 0.4783(2) 0.37201(7) 0.0350(4) Uiso 1.000000 R
H12 H 0.75461(8) 0.13593(18) 0.40464(6) 0.0299(4) Uiso 1.000000 R
H5 H 0.60932(8) 0.2530(2) 0.24372(7) 0.0355(4) Uiso 1.000000 R
H4 H 0.49070(9) 0.1422(2) 0.23113(8) 0.0436(5) Uiso 1.000000 R
H3 H 0.44213(9) 0.1231(2) 0.31793(9) 0.0480(5) Uiso 1.000000 R
H2 H 0.51045(9) 0.2234(2) 0.41690(8) 0.0442(5) Uiso 1.000000 R
H14a H 0.71275(9) 0.8781(2) 0.32404(7) 0.0392(4) Uiso 1.000000 R
H14b H 0.62841(9) 0.8744(2) 0.28863(7) 0.0392(4) Uiso 1.000000 R
H21a H 0.92480(12) -0.0750(9) 0.4858(5) 0.0541(6) Uiso 1.000000 GR
H21b H 0.8479(6) 0.0069(3) 0.4869(5) 0.0541(6) Uiso 1.000000 GR
H21c H 0.8578(7) -0.0936(7) 0.42564(8) 0.0541(6) Uiso 1.000000 GR
H17a H 0.57668(10) 0.5475(2) 0.46820(8) 0.0465(5) Uiso 1.000000 R
H17b H 0.65874(10) 0.5697(2) 0.50851(8) 0.0465(5) Uiso 1.000000 R

loop_
_atom_site_aniso_label
_atom_site_aniso_U_11
_atom_site_aniso_U_22
_atom_site_aniso_U_33
_atom_site_aniso_U_12
_atom_site_aniso_U_13
_atom_site_aniso_U_23
O13 0.0342(6) 0.0222(5) 0.0250(5) 0.0053(4) -0.0008(4) 0.0026(4)
O18 0.0303(6) 0.0315(6) 0.0293(5) 0.0013(4) 0.0031(4) 0.0011(4)
O20 0.0228(6) 0.0507(7) 0.0577(8) 0.0024(5) 0.0004(5) 0.0157(6)
C6 0.0248(7) 0.0157(6) 0.0315(7) 0.0032(5) -0.0019(6) 0.0011(5)
C1 0.0245(7) 0.0228(7) 0.0340(7) 0.0023(5) -0.0002(6) 0.0019(5)
C7 0.0255(7) 0.0206(6) 0.0227(6) 0.0019(5) 0.0010(5) -0.0018(5)
C12 0.0263(7) 0.0204(6) 0.0252(7) 0.0010(5) 0.0017(5) 0.0011(5)
C5 0.0293(7) 0.0213(6) 0.0324(7) 0.0049(5) -0.0022(6) -0.0011(5)
C8 0.0295(7) 0.0228(6) 0.0205(6) 0.0030(5) 0.0004(5) 0.0002(5)
C11 0.0256(7) 0.0256(7) 0.0241(6) 0.0031(5) 0.0023(5) 0.0007(5)
C15 0.0405(9) 0.0245(7) 0.0352(8) 0.0054(6) 0.0044(6) -0.0023(6)
C19 0.0237(7) 0.0340(8) 0.0310(7) 0.0057(6) 0.0015(6) 0.0023(6)
C3 0.0226(7) 0.0343(8) 0.0561(10) -0.0016(6) -0.0017(7) 0.0009(7)
C9 0.0349(8) 0.0265(7) 0.0255(7) -0.0015(6) 0.0059(6) 0.0042(5)
C4 0.0292(8) 0.0262(7) 0.0427(8) 0.0034(6) -0.0099(7) -0.0039(6)
C10 0.0246(7) 0.0335(8) 0.0288(7) -0.0025(5) 0.0056(5) 0.0003(5)
C14 0.0397(8) 0.0201(7) 0.0342(8) 0.0048(6) 0.0028(6) 0.0013(5)
C2 0.0263(8) 0.0369(8) 0.0457(9) 0.0015(6) 0.0063(7) 0.0056(6)
C16 0.0438(9) 0.0281(7) 0.0335(8) 0.0034(6) 0.0078(7) -0.0053(6)
C21 0.0285(7) 0.0302(8) 0.0428(8) 0.0071(6) -0.0022(6) 0.0077(6)
C17 0.0485(10) 0.0348(8) 0.0338(8) 0.0031(7) 0.0120(7) -0.0028(6)

loop_
_atom_type_symbol
_atom_type_scat_dispersion_real
_atom_type_scat_dispersion_imag
_atom_type_scat_Cromer_Mann_a1
_atom_type_scat_Cromer_Mann_a2
_atom_type_scat_Cromer_Mann_a3
_atom_type_scat_Cromer_Mann_a4
_atom_type_scat_Cromer_Mann_b1
_atom_type_scat_Cromer_Mann_b2
_atom_type_scat_Cromer_Mann_b3
_atom_type_scat_Cromer_Mann_b4
_atom_type_scat_Cromer_Mann_c
_atom_type_scat_source
_atom_type_scat_dispersion_source
H 0.00000 0.00000 0.49300 0.32291 0.14019 0.04081 10.51090 26.12570 3.14236 57.79970 0.0030380000826 'International Tables Volume C Table 6.1.1.4 (pp. 500-502)' 'Henke, Gullikson and Davis, At. Data and Nucl. Data Tables, 1993, 54, 2'
C 0.01920 0.00962 2.31000 1.02000 1.58860 0.86500 20.84390 10.20750 0.56870 51.65120 0.215599998832 'International Tables Volume C Table 6.1.1.4 (pp. 500-502)' 'Henke, Gullikson and Davis, At. Data and Nucl. Data Tables, 1993, 54, 2'
O 0.05239 0.03377 3.04850 2.28680 1.54630 0.86700 13.27710 5.70110 0.32390 32.90890 0.250800013542 'International Tables Volume C Table 6.1.1.4 (pp. 500-502)' 'Henke, Gullikson and Davis, At. Data and Nucl. Data Tables, 1993, 54, 2'

loop_
_geom_angle_atom_site_label_1
_geom_angle_atom_site_label_2
_geom_angle_atom_site_label_3
_geom_angle
C14 O13 C8 112.87(10)
C17 O18 C1 113.60(11)
C7 C6 C1 121.10(12)
C5 C6 C1 118.39(14)
C5 C6 C7 120.44(14)
C6 C1 O18 119.62(13)
C2 C1 O18 119.55(14)
C2 C1 C6 120.81(14)
C12 C7 C6 119.70(12)
C8 C7 C6 122.78(12)
C8 C7 C12 117.52(13)
C11 C12 C7 121.90(13)
H12 C12 C7 119.05(8)
H12 C12 C11 119.05(8)
C4 C5 C6 120.76(15)
H5 C5 C6 119.62(9)
H5 C5 C4 119.62(10)
C7 C8 O13 119.33(13)
C9 C8 O13 119.44(12)
C9 C8 C7 121.23(12)
C19 C11 C12 122.07(13)
C10 C11 C12 119.22(12)
C10 C11 C19 118.68(13)
C16 C15 C14 165.13(16)
C11 C19 O20 119.81(14)
C21 C19 O20 121.55(13)
C21 C19 C11 118.64(13)
C2 C3 C4 120.22(15)
H3 C3 C4 119.89(9)
H3 C3 C2 119.89(11)
C10 C9 C8 120.24(13)
H9 C9 C8 119.88(8)
H9 C9 C10 119.88(9)
C3 C4 C5 119.91(14)
H4 C4 C5 120.05(10)
H4 C4 C3 120.05(9)
C9 C10 C11 119.89(13)
H10 C10 C11 120.05(8)
H10 C10 C9 120.05(9)
C15 C14 O13 108.83(12)
H14a C14 O13 109.92(8)
H14a C14 C15 109.92(9)
H14b C14 O13 109.92(7)
H14b C14 C15 109.92(9)
H14b C14 H14a 108.3
C3 C2 C1 119.87(16)
H2 C2 C1 120.07(10)
H2 C2 C3 120.07(11)
C17 C16 C15 168.55(16)
H21a C21 C19 109.5
H21b C21 C19 109.5
H21b C21 H21a 109.5
H21c C21 C19 109.5
H21c C21 H21a 109.5
H21c C21 H21b 109.5
C16 C17 O18 109.68(13)
H17a C17 O18 109.73(9)
H17a C17 C16 109.73(10)
H17b C17 O18 109.73(8)
H17b C17 C16 109.73(9)
H17b C17 H17a 108.2

loop_
_geom_bond_atom_site_label_1
_geom_bond_atom_site_label_2
_geom_bond_distance
O13 C8 1.3849(16)
O13 C14 1.4526(17)
O18 C1 1.3885(18)
O18 C17 1.4480(19)
O20 C19 1.214(2)
C6 C1 1.397(2)
C6 C7 1.492(2)
C6 C5 1.3963(19)
C1 C2 1.390(2)
C7 C12 1.3988(18)
C7 C8 1.396(2)
C12 C11 1.387(2)
C12 H12 0.9300
C5 C4 1.391(2)
C5 H5 0.9300
C8 C9 1.391(2)
C11 C19 1.4973(19)
C11 C10 1.400(2)
C15 C14 1.462(2)
C15 C16 1.191(2)
C19 C21 1.499(2)
C3 C4 1.383(3)
C3 C2 1.384(2)
C3 H3 0.9300
C9 C10 1.379(2)
C9 H9 0.9300
C4 H4 0.9300
C10 H10 0.9300
C14 H14a 0.9700
C14 H14b 0.9700
C2 H2 0.9300
C16 C17 1.464(2)
C21 H21a 0.9600
C21 H21b 0.9600
C21 H21c 0.9600
C17 H17a 0.9700
C17 H17b 0.9700
